data_1000031
loop_
_publ_author_name
'Lightfoot, P.'
'Pei, S.'
'Jorgensen, J. D.'
'Yamada, Y.'
'Matsumoto, T.'
'Izumi, F.'
'Kodama, Y.'

_publ_section_title
;
Redetermination of the structure of the 80 K superconductor 
YBa~2~Cu~4~O~8~ by time-of-flight neutron powder diffraction
;
_journal_name_full 'Acta Crystallographica Section C'
_journal_page_first 1143
_journal_page_last 1145
_journal_paper_doi 10.1107/S0108270190011271
_journal_volume 47
_journal_year 1991
_chemical_formula_sum 'Ba2 Cu4 O8 Y'
_space_group_crystal_system orthorhombic
_space_group_IT_number 65
_space_group_name_Hall '-A 2 2'
_space_group_name_H-M_alt 'A m m m'
_cell_angle_alpha 90
_cell_angle_beta 90
_cell_angle_gamma 90
_cell_formula_units_Z 2
_cell_length_a 3.8402(1)
_cell_length_b 3.8708(1)
_cell_length_c 27.2309(3)
_cell_measurement_temperature 295
_cell_volume 404.8
_cod_original_formula_sum 'Y Ba2 Cu4 O8'
_cod_database_code 1000031
_cod_depositor_comments
;
 Changing the space group from '-C 2 2' to '-A 2 2' after consulting the
 original publication. All related space group information was changed
 accordingly.

 Antanas Vaitkus,
 2017-07-04
;

loop_
_space_group_symop_id
_space_group_symop_operation_xyz
1 x,y,z
2 -x,-y,z
3 x,-y,-z
4 -x,y,-z
5 -x,-y,-z
6 x,y,-z
7 -x,y,z
8 x,-y,z
9 x,y+1/2,z+1/2
10 -x,-y+1/2,z+1/2
11 x,-y+1/2,-z+1/2
12 -x,y+1/2,-z+1/2
13 -x,-y+1/2,-z+1/2
14 x,y+1/2,-z+1/2
15 -x,y+1/2,z+1/2
16 x,-y+1/2,z+1/2

loop_
_atom_site_label
_atom_site_occupancy
_atom_site_fract_x
_atom_site_fract_y
_atom_site_fract_z
_atom_site_thermal_displace_type
_atom_site_B_iso_or_equiv
_atom_site_type_symbol
Y1 1.0 0.5 0.5 0 Biso 1.000 Y
Ba1 1.0 0.5 0.5 0.13502(7) Biso 1.000 Ba
Cu1 1.0 0 0 0.21296(4) Biso 1.000 Cu
Cu2 1.0 0 0 0.06138(4) Biso 1.000 Cu
O1 1.0 0 0 0.14562(6) Biso 1.000 O
O2 1.0 0.5 0 0.05253(6) Biso 1.000 O
O3 1.0 0 0.5 0.05214(6) Biso 1.000 O
O4 1.0 0 0.5 0.21822(7) Biso 1.000 O
